data_7235785
loop_
_publ_author_name
'Yang, Lin'
'Yang, Qianqian'
'Yang, Daobin'
'Luo, Qian'
'Zhu, Youqin'
'Huang, Yan'
'Zhao, Suling'
'Lu, Zhiyun'

_publ_section_title
;
 Marked effects of indolyl vs. indolinyl substituent on solid-state
 structure, carrier mobility and photovoltaic efficiency of asymmetrical
 squaraine dyes
;
_journal_issue 43
_journal_name_full 'J. Mater. Chem. A'
_journal_page_first 18313
_journal_paper_doi 10.1039/C4TA03859B
_journal_volume 2
_journal_year 2014
_chemical_formula_moiety 'C40 H38 N2 O4'
_chemical_formula_sum 'C40 H38 N2 O4'
_chemical_formula_weight 610.72
_space_group_crystal_system monoclinic
_space_group_IT_number 14
_space_group_name_Hall '-P 2yn'
_space_group_name_H-M_alt 'P 1 21/n 1'
_atom_sites_solution_hydrogens mixed
_audit_creation_date 2013-07-05
_audit_creation_method
;
  Olex2 1.2
  (compiled Apr 23 2013 17:54:37, GUI svn.r4466)
;
_cell_angle_alpha 90
_cell_angle_beta 109.803(4)
_cell_angle_gamma 90
_cell_formula_units_Z 4
_cell_length_a 13.6013(7)
_cell_length_b 15.3860(6)
_cell_length_c 15.6472(9)
_cell_measurement_reflns_used 1499
_cell_measurement_temperature 140(2)
_cell_measurement_theta_max 59.18
_cell_measurement_theta_min 4.16
_cell_volume 3080.8(3)
_computing_data_reduction 'SAINT v7.68A (Bruker, 2009)'
_computing_molecular_graphics
;
O. V. Dolomanov, L. J. Bourhis, R. J. Gildea, J. A. K. Howard and H. Puschmann,
OLEX2: a complete structure solution, refinement and analysis program.
J. Appl. Cryst. (2009). 42, 339-341.
;
_computing_publication_material
;
O. V. Dolomanov, L. J. Bourhis, R. J. Gildea, J. A. K. Howard and H. Puschmann,
OLEX2: a complete structure solution, refinement and analysis program.
J. Appl. Cryst. (2009). 42, 339-341.
;
_computing_structure_refinement
;
SHELXL-2012, G.M. Sheldrick, Acta Cryst.
(2008). A64, 112-122
;
_diffrn_ambient_temperature 140.15
_diffrn_measured_fraction_theta_full 0.976
_diffrn_measured_fraction_theta_max 0.961
_diffrn_measurement_device_type 'Bruker APEX-II CCD'
_diffrn_measurement_method '\f and \w scans'
_diffrn_radiation_monochromator graphite
_diffrn_radiation_type CuK\a
_diffrn_radiation_wavelength 1.54178
_diffrn_reflns_av_R_equivalents 0.1046
_diffrn_reflns_av_unetI/netI 0.1352
_diffrn_reflns_Laue_measured_fraction_full 0.976
_diffrn_reflns_Laue_measured_fraction_max 0.961
_diffrn_reflns_limit_h_max 16
_diffrn_reflns_limit_h_min -15
_diffrn_reflns_limit_k_max 18
_diffrn_reflns_limit_k_min -18
_diffrn_reflns_limit_l_max 18
_diffrn_reflns_limit_l_min -18
_diffrn_reflns_number 19712
_diffrn_reflns_point_group_measured_fraction_full 0.976
_diffrn_reflns_point_group_measured_fraction_max 0.961
_diffrn_reflns_theta_full 67.679
_diffrn_reflns_theta_max 69.557
_diffrn_reflns_theta_min 3.731
_diffrn_standards_number 0
_exptl_absorpt_coefficient_mu 0.673
_exptl_absorpt_correction_T_max 0.7532
_exptl_absorpt_correction_T_min 0.4877
_exptl_absorpt_correction_type multi-scan
_exptl_absorpt_process_details
;
SADABS-2008/1 (Bruker,2008) was used for absorption correction.
wR2(int) was 0.1327 before and 0.0774 after correction.
The Ratio of minimum to maximum transmission is 0.6475.
The \l/2 correction factor is 0.0015.
;
_exptl_crystal_colour violet
_exptl_crystal_density_diffrn 1.317
_exptl_crystal_description block
_exptl_crystal_F_000 1296
_exptl_crystal_size_max 0.08
_exptl_crystal_size_mid 0.04
_exptl_crystal_size_min 0.03
_refine_diff_density_max 0.299
_refine_diff_density_min -0.273
_refine_diff_density_rms 0.067
_refine_ls_extinction_method none
_refine_ls_goodness_of_fit_ref 1.020
_refine_ls_hydrogen_treatment mixed
_refine_ls_matrix_type full
_refine_ls_number_parameters 498
_refine_ls_number_reflns 5575
_refine_ls_number_restraints 340
_refine_ls_restrained_S_all 1.009
_refine_ls_R_factor_all 0.1119
_refine_ls_R_factor_gt 0.0777
_refine_ls_shift/su_max 0.000
_refine_ls_shift/su_mean 0.000
_refine_ls_structure_factor_coef Fsqd
_refine_ls_weighting_details
;
 w=1/[\s^2^(Fo^2^)+(0.0882P)^2^+1.1039P]
 where P=(Fo^2^+2Fc^2^)/3
;
_refine_ls_weighting_scheme calc
_refine_ls_wR_factor_gt 0.2034
_refine_ls_wR_factor_ref 0.2364
_reflns_Friedel_coverage 0.000
_reflns_number_gt 3653
_reflns_number_total 5575
_reflns_threshold_expression 'I > 2\s(I)'
_cod_data_source_file c4ta03859b2.cif
_cod_data_source_block cu_dm13386_0m
_cod_database_code 7235785
_olex2_refinement_description
;
1. Fixed Uiso
 At 1.2 times of:
  All C(H) groups, All C(H,H) groups
 At 1.5 times of:
  All C(H,H,H) groups
2. Restrained distances
 N1-C21 \\sim N1-C21'
 with sigma of 0.01
 C17-C18 \\sim C18-C19 \\sim C20-C21 \\sim C17'-C18' \\sim C18'-C19' \\sim C20'-C21'
 with sigma of 0.01
3. Uiso/Uaniso restraints and constraints
C11 \\sim C12 \\sim C13 \\sim C14 \\sim C15 \\sim C16 \\sim C17 \\sim C18 \\sim C19 \\sim C20 \\sim C21 \\sim C11' \\sim C12' \\sim C13' \\sim C14' \\sim C15' \\sim C16' \\sim C17' \\sim C18' \\sim C19' \\sim C20' \\sim C21': within 1.7A with sigma of 0.01 and sigma for terminal atoms of 0.02
4. Others
 Fixed Sof: C11(0.7) C12(0.7) H12(0.7) C13(0.7) H13(0.7) C14(0.7) H14(0.7)
 C15(0.7) H15(0.7) C16(0.7) C17(0.7) H17(0.7) C18(0.7) H18A(0.7) H18B(0.7)
 C19(0.7) H19A(0.7) H19B(0.7) C20(0.7) H20A(0.7) H20B(0.7) C21(0.7) H21(0.7)
 C11'(0.3) C12'(0.3) H12'(0.3) C13'(0.3) H13'(0.3) C14'(0.3) H14'(0.3)
 C15'(0.3) H15'(0.3) C16'(0.3) C17'(0.3) H17'(0.3) C18'(0.3) H18C(0.3)
 H18D(0.3) C19'(0.3) H19C(0.3) H19D(0.3) C20'(0.3) H20C(0.3) H20D(0.3)
 C21'(0.3) H21'(0.3)
5.a Ternary CH refined with riding coordinates:
 C17(H17), C21(H21), C17'(H17'), C21'(H21')
5.b Secondary CH2 refined with riding coordinates:
 C18(H18A,H18B), C19(H19A,H19B), C20(H20A,H20B), C18'(H18C,H18D), C19'(H19C,
 H19D), C20'(H20C,H20D), C37(H37A,H37B), C38(H38A,H38B), C39(H39A,H39B)
5.c Me refined with riding coordinates:
 C35(H35A,H35B,H35C), C36(H36A,H36B,H36C), C40(H40A,H40B,H40C)
5.d Aromatic/amide H refined with riding coordinates:
 C7(H7), C9(H9), C12(H12), C13(H13), C14(H14), C15(H15), C12'(H12'),
 C13'(H13'), C14'(H14'), C15'(H15'), C22(H22), C27(H27), C28(H28), C29(H29),
 C30(H30), C32(H32), C33(H33)
5.e Fitted hexagon refined as free rotating group:
 C11(C12,C13,C14,C15,C16), C11'(C12',C13',C14',C15',C16')
;
_shelx_estimated_absorpt_t_max 0.980
_shelx_estimated_absorpt_t_min 0.948
_shelx_space_group_comment
;
The symmetry employed for this shelxl refinement is uniquely defined
by the following loop, which should always be used as a source of
symmetry information in preference to the above space-group names.
They are only intended as comments.
;
_shelxl_version_number 2013-2

loop_
_space_group_symop_operation_xyz
'x, y, z'
'-x+1/2, y+1/2, -z+1/2'
'-x, -y, -z'
'x-1/2, -y-1/2, z-1/2'

loop_
_atom_site_label
_atom_site_type_symbol
_atom_site_fract_x
_atom_site_fract_y
_atom_site_fract_z
_atom_site_U_iso_or_equiv
_atom_site_adp_type
_atom_site_occupancy
_atom_site_site_symmetry_order
_atom_site_calc_flag
_atom_site_refinement_flags_posn
_atom_site_refinement_flags_adp
_atom_site_refinement_flags_occupancy
_atom_site_disorder_assembly
_atom_site_disorder_group
N1 N -0.0388(2) 0.27674(17) -0.1460(2) 0.0554(8) Uani 1 1 d D . . . .
N2 N 0.5011(2) 0.84677(15) 0.1807(2) 0.0453(6) Uani 1 1 d . . . . .
O1 O 0.14343(18) 0.70423(14) -0.02899(19) 0.0586(7) Uani 1 1 d . . . . .
O2 O 0.40791(18) 0.51657(14) 0.10153(19) 0.0580(7) Uani 1 1 d . . . . .
O3 O 0.29395(17) 0.37867(13) 0.03671(17) 0.0484(6) Uani 1 1 d . . . . .
O4 O 0.01232(18) 0.58087(14) -0.10557(18) 0.0564(7) Uani 1 1 d . . . . .
C1 C 0.2168(3) 0.6535(2) 0.0067(2) 0.0459(8) Uani 1 1 d . . . . .
C2 C 0.3256(3) 0.6653(2) 0.0651(2) 0.0461(8) Uani 1 1 d . . . . .
C3 C 0.3367(2) 0.5697(2) 0.0665(2) 0.0451(7) Uani 1 1 d . . . . .
C4 C 0.2283(2) 0.55920(18) 0.0096(2) 0.0414(7) Uani 1 1 d . . . . .
C5 C 0.1613(2) 0.48806(18) -0.0284(2) 0.0395(7) Uani 1 1 d . . . . .
C6 C 0.1952(2) 0.39949(19) -0.0142(2) 0.0411(7) Uani 1 1 d . . . . .
C7 C 0.1299(3) 0.33190(19) -0.0528(2) 0.0480(8) Uani 1 1 d . . . . .
H7 H 0.1558 0.2741 -0.0422 0.058 Uiso 1 1 calc R U . . .
C8 C 0.0252(3) 0.3459(2) -0.1080(3) 0.0490(8) Uani 1 1 d . . . . .
C9 C -0.0094(3) 0.4329(2) -0.1231(2) 0.0497(8) Uani 1 1 d . . . . .
H9 H -0.0791 0.4445 -0.1610 0.060 Uiso 1 1 calc R U . . .
C10 C 0.0553(2) 0.50107(18) -0.0843(2) 0.0444(7) Uani 1 1 d . . . . .
C11 C -0.1434(2) 0.2730(2) -0.2084(2) 0.0424(12) Uani 0.7 1 d G U P A 1
C12 C -0.2184(3) 0.33831(19) -0.2327(3) 0.0509(13) Uani 0.7 1 d G U P A 1
H12 H -0.2008 0.3957 -0.2103 0.061 Uiso 0.7 1 calc R U P A 1
C13 C -0.3192(3) 0.3197(2) -0.2899(3) 0.0552(13) Uani 0.7 1 d G U P A 1
H13 H -0.3705 0.3643 -0.3066 0.066 Uiso 0.7 1 calc R U P A 1
C14 C -0.3450(2) 0.2358(3) -0.3228(3) 0.0533(14) Uani 0.7 1 d G U P A 1
H14 H -0.4139 0.2230 -0.3619 0.064 Uiso 0.7 1 calc R U P A 1
C15 C -0.2700(3) 0.1705(2) -0.2985(2) 0.0480(12) Uani 0.7 1 d G U P A 1
H15 H -0.2876 0.1131 -0.3210 0.058 Uiso 0.7 1 calc R U P A 1
C16 C -0.1692(3) 0.1891(2) -0.2413(2) 0.0413(9) Uani 0.7 1 d G U P A 1
C17 C -0.0802(3) 0.1282(3) -0.2050(3) 0.0434(9) Uani 0.7 1 d D U P A 1
H17 H -0.0561 0.1049 -0.2542 0.052 Uiso 0.7 1 calc R U P A 1
C18 C -0.1024(10) 0.0552(4) -0.1479(6) 0.0567(16) Uani 0.7 1 d D U P A 1
H18A H -0.0554 0.0051 -0.1441 0.068 Uiso 0.7 1 calc R U P A 1
H18B H -0.1758 0.0354 -0.1740 0.068 Uiso 0.7 1 calc R U P A 1
C19 C -0.0814(4) 0.0966(3) -0.0543(3) 0.0461(10) Uani 0.7 1 d D U P A 1
H19A H -0.0695 0.0517 -0.0065 0.055 Uiso 0.7 1 calc R U P A 1
H19B H -0.1402 0.1343 -0.0538 0.055 Uiso 0.7 1 calc R U P A 1
C20 C 0.0181(4) 0.1501(3) -0.0413(3) 0.0464(10) Uani 0.7 1 d D U P A 1
H20A H 0.0812 0.1131 -0.0183 0.056 Uiso 0.7 1 calc R U P A 1
H20B H 0.0239 0.1984 0.0018 0.056 Uiso 0.7 1 calc R U P A 1
C21 C 0.0045(3) 0.1850(2) -0.1372(3) 0.0400(9) Uani 0.7 1 d D U P A 1
H21 H 0.0718 0.1829 -0.1499 0.048 Uiso 0.7 1 calc R U P A 1
C11' C -0.1438(7) 0.2799(6) -0.1964(6) 0.049(3) Uani 0.3 1 d G U P A 2
C12' C -0.1996(9) 0.3428(5) -0.2573(7) 0.055(3) Uani 0.3 1 d G U P A 2
H12' H -0.1727 0.4001 -0.2543 0.066 Uiso 0.3 1 calc R U P A 2
C13' C -0.2949(8) 0.3219(6) -0.3227(7) 0.058(2) Uani 0.3 1 d G U P A 2
H13' H -0.3331 0.3649 -0.3643 0.070 Uiso 0.3 1 calc R U P A 2
C14' C -0.3344(7) 0.2380(7) -0.3272(6) 0.052(2) Uani 0.3 1 d G U P A 2
H14' H -0.3995 0.2237 -0.3719 0.062 Uiso 0.3 1 calc R U P A 2
C15' C -0.2785(8) 0.1751(5) -0.2663(7) 0.051(2) Uani 0.3 1 d G U P A 2
H15' H -0.3055 0.1178 -0.2693 0.061 Uiso 0.3 1 calc R U P A 2
C16' C -0.1832(8) 0.1960(6) -0.2009(6) 0.054(2) Uani 0.3 1 d G U P A 2
C17' C -0.1244(11) 0.1418(8) -0.1184(10) 0.065(2) Uani 0.3 1 d D U P A 2
H17' H -0.1594 0.1412 -0.0715 0.078 Uiso 0.3 1 calc R U P A 2
C18' C -0.097(2) 0.0506(9) -0.1419(18) 0.057(3) Uani 0.3 1 d D U P A 2
H18C H -0.0672 0.0143 -0.0869 0.068 Uiso 0.3 1 calc R U P A 2
H18D H -0.1583 0.0208 -0.1850 0.068 Uiso 0.3 1 calc R U P A 2
C19' C -0.0152(11) 0.0727(9) -0.1856(11) 0.073(3) Uani 0.3 1 d D U P A 2
H19C H -0.0488 0.0967 -0.2474 0.088 Uiso 0.3 1 calc R U P A 2
H19D H 0.0255 0.0205 -0.1897 0.088 Uiso 0.3 1 calc R U P A 2
C20' C 0.0566(11) 0.1423(9) -0.1208(11) 0.070(3) Uani 0.3 1 d D U P A 2
H20C H 0.1117 0.1141 -0.0699 0.084 Uiso 0.3 1 calc R U P A 2
H20D H 0.0901 0.1801 -0.1543 0.084 Uiso 0.3 1 calc R U P A 2
C21' C -0.0177(10) 0.1943(6) -0.0864(9) 0.063(2) Uani 0.3 1 d D U P A 2
H21' H 0.0101 0.2064 -0.0197 0.075 Uiso 0.3 1 calc R U P A 2
C22 C 0.3736(3) 0.74369(19) 0.0978(2) 0.0469(8) Uani 1 1 d . . . . .
H22 H 0.3288 0.7926 0.0791 0.056 Uiso 1 1 calc R U . . .
C23 C 0.4744(3) 0.76476(19) 0.1525(2) 0.0444(7) Uani 1 1 d . . . . .
C24 C 0.5719(2) 0.70769(19) 0.1859(2) 0.0444(7) Uani 1 1 d . . . . .
C25 C 0.6554(3) 0.77446(19) 0.2320(2) 0.0440(7) Uani 1 1 d . . . . .
C26 C 0.7646(3) 0.76525(19) 0.2752(2) 0.0454(7) Uani 1 1 d . . . . .
C27 C 0.8208(3) 0.6864(2) 0.2828(3) 0.0537(9) Uani 1 1 d . . . . .
H27 H 0.7841 0.6345 0.2587 0.064 Uiso 1 1 calc R U . . .
C28 C 0.9263(3) 0.6838(2) 0.3240(3) 0.0575(9) Uani 1 1 d . . . . .
H28 H 0.9620 0.6301 0.3275 0.069 Uiso 1 1 calc R U . . .
C29 C 0.9832(3) 0.7584(2) 0.3615(3) 0.0554(9) Uani 1 1 d . . . . .
H29 H 1.0569 0.7554 0.3897 0.066 Uiso 1 1 calc R U . . .
C30 C 0.9323(3) 0.8359(2) 0.3572(2) 0.0509(8) Uani 1 1 d . . . . .
H30 H 0.9711 0.8864 0.3835 0.061 Uiso 1 1 calc R U . . .
C31 C 0.8226(3) 0.8420(2) 0.3142(2) 0.0452(7) Uani 1 1 d . . . . .
C32 C 0.7700(3) 0.9224(2) 0.3072(2) 0.0485(8) Uani 1 1 d . . . . .
H32 H 0.8096 0.9727 0.3327 0.058 Uiso 1 1 calc R U . . .
C33 C 0.6651(3) 0.93056(19) 0.2654(2) 0.0475(8) Uani 1 1 d . . . . .
H33 H 0.6309 0.9850 0.2617 0.057 Uiso 1 1 calc R U . . .
C34 C 0.6093(3) 0.85454(19) 0.2278(2) 0.0422(7) Uani 1 1 d . . . . .
C35 C 0.5906(3) 0.6633(2) 0.1060(2) 0.0497(8) Uani 1 1 d . . . . .
H35A H 0.5960 0.7073 0.0625 0.075 Uiso 1 1 calc R U . . .
H35B H 0.5322 0.6241 0.0762 0.075 Uiso 1 1 calc R U . . .
H35C H 0.6557 0.6298 0.1278 0.075 Uiso 1 1 calc R U . . .
C36 C 0.5615(3) 0.6420(2) 0.2574(3) 0.0517(8) Uani 1 1 d . . . . .
H36A H 0.5494 0.6735 0.3073 0.078 Uiso 1 1 calc R U . . .
H36B H 0.6260 0.6080 0.2811 0.078 Uiso 1 1 calc R U . . .
H36C H 0.5026 0.6029 0.2290 0.078 Uiso 1 1 calc R U . . .
C37 C 0.4294(3) 0.92089(19) 0.1637(2) 0.0473(8) Uani 1 1 d . . . . .
H37A H 0.4560 0.9631 0.2140 0.057 Uiso 1 1 calc R U . . .
H37B H 0.3603 0.9003 0.1634 0.057 Uiso 1 1 calc R U . . .
C38 C 0.4156(3) 0.9668(2) 0.0747(3) 0.0521(8) Uani 1 1 d . . . . .
H38A H 0.3927 0.9242 0.0244 0.063 Uiso 1 1 calc R U . . .
H38B H 0.4835 0.9912 0.0762 0.063 Uiso 1 1 calc R U . . .
C39 C 0.3350(3) 1.0401(2) 0.0571(3) 0.0583(9) Uani 1 1 d . . . . .
H39A H 0.2661 1.0149 0.0516 0.070 Uiso 1 1 calc R U . . .
H39B H 0.3554 1.0801 0.1098 0.070 Uiso 1 1 calc R U . . .
C40 C 0.3249(4) 1.0914(3) -0.0281(4) 0.0887(16) Uani 1 1 d . . . . .
H40A H 0.2729 1.1376 -0.0359 0.133 Uiso 1 1 calc R U . . .
H40B H 0.3026 1.0526 -0.0809 0.133 Uiso 1 1 calc R U . . .
H40C H 0.3926 1.1173 -0.0227 0.133 Uiso 1 1 calc R U . . .
H3 H 0.342(3) 0.428(3) 0.065(3) 0.067(12) Uiso 1 1 d . . . . .
H4 H 0.057(4) 0.635(3) -0.072(4) 0.112(18) Uiso 1 1 d . . . . .

loop_
_atom_site_aniso_label
_atom_site_aniso_U_11
_atom_site_aniso_U_22
_atom_site_aniso_U_33
_atom_site_aniso_U_23
_atom_site_aniso_U_13
_atom_site_aniso_U_12
N1 0.0429(15) 0.0306(13) 0.083(2) 0.0046(13) 0.0083(14) -0.0053(12)
N2 0.0449(15) 0.0295(12) 0.0580(18) -0.0017(11) 0.0127(13) 0.0009(11)
O1 0.0471(13) 0.0332(11) 0.0814(19) -0.0047(11) 0.0035(12) 0.0048(10)
O2 0.0431(13) 0.0357(11) 0.0815(19) -0.0010(11) 0.0032(12) 0.0024(10)
O3 0.0374(12) 0.0324(10) 0.0693(16) 0.0014(10) 0.0102(11) 0.0009(9)
O4 0.0443(13) 0.0312(11) 0.0805(19) -0.0011(11) 0.0039(12) 0.0026(10)
C1 0.0429(17) 0.0343(15) 0.057(2) -0.0015(13) 0.0126(15) 0.0022(13)
C2 0.0439(17) 0.0368(15) 0.055(2) -0.0019(14) 0.0137(15) 0.0016(13)
C3 0.0427(17) 0.0344(15) 0.055(2) -0.0029(13) 0.0129(15) -0.0003(13)
C4 0.0422(16) 0.0324(15) 0.0488(19) 0.0001(12) 0.0143(14) 0.0014(13)
C5 0.0416(16) 0.0321(14) 0.0454(18) 0.0011(12) 0.0153(13) -0.0001(12)
C6 0.0365(15) 0.0334(14) 0.0532(19) 0.0020(12) 0.0150(14) 0.0006(12)
C7 0.0454(18) 0.0302(14) 0.067(2) 0.0038(14) 0.0172(16) 0.0007(13)
C8 0.0448(18) 0.0332(15) 0.065(2) 0.0013(14) 0.0142(16) -0.0043(14)
C9 0.0409(17) 0.0355(16) 0.065(2) 0.0037(14) 0.0070(15) -0.0004(13)
C10 0.0428(17) 0.0297(14) 0.059(2) 0.0033(13) 0.0151(15) 0.0017(13)
C11 0.042(2) 0.037(2) 0.050(2) 0.001(2) 0.018(2) -0.005(2)
C12 0.048(3) 0.035(2) 0.063(3) 0.010(2) 0.009(2) -0.0107(19)
C13 0.049(3) 0.046(2) 0.065(3) 0.014(2) 0.012(2) -0.008(2)
C14 0.052(3) 0.048(2) 0.053(3) 0.007(2) 0.010(2) -0.014(2)
C15 0.056(2) 0.046(2) 0.042(3) -0.001(2) 0.016(2) -0.014(2)
C16 0.051(2) 0.0384(19) 0.038(2) -0.0025(18) 0.0199(19) -0.0061(18)
C17 0.045(2) 0.0292(18) 0.059(2) -0.0066(17) 0.0211(19) -0.0020(16)
C18 0.055(3) 0.033(2) 0.078(3) 0.001(2) 0.017(3) -0.002(2)
C19 0.048(2) 0.0298(18) 0.062(3) 0.0067(17) 0.022(2) -0.0015(17)
C20 0.049(2) 0.0279(19) 0.059(3) 0.0028(17) 0.013(2) -0.0001(18)
C21 0.039(2) 0.0241(18) 0.058(3) -0.0035(17) 0.0186(19) -0.0002(17)
C11' 0.050(4) 0.034(4) 0.055(4) 0.001(4) 0.010(4) -0.009(4)
C12' 0.055(4) 0.040(4) 0.062(5) 0.009(4) 0.007(4) -0.012(4)
C13' 0.058(4) 0.046(4) 0.062(5) 0.003(4) 0.009(4) -0.004(4)
C14' 0.053(4) 0.047(4) 0.053(4) 0.004(4) 0.015(4) -0.010(4)
C15' 0.055(4) 0.045(4) 0.051(5) 0.006(4) 0.014(4) -0.016(3)
C16' 0.055(4) 0.043(4) 0.058(4) 0.000(4) 0.011(4) -0.004(3)
C17' 0.062(4) 0.045(4) 0.080(4) 0.002(4) 0.013(4) -0.007(3)
C18' 0.057(4) 0.034(4) 0.075(4) 0.003(4) 0.018(4) -0.005(4)
C19' 0.072(5) 0.051(4) 0.086(5) -0.008(4) 0.012(4) -0.001(4)
C20' 0.067(5) 0.049(4) 0.082(5) -0.010(4) 0.012(4) 0.002(4)
C21' 0.060(4) 0.045(4) 0.077(5) -0.006(4) 0.015(4) -0.006(4)
C22 0.0469(18) 0.0289(14) 0.063(2) -0.0012(13) 0.0157(16) 0.0015(13)
C23 0.0475(18) 0.0304(14) 0.054(2) -0.0007(12) 0.0157(15) -0.0025(13)
C24 0.0399(16) 0.0310(14) 0.058(2) -0.0018(13) 0.0115(15) -0.0001(13)
C25 0.0454(17) 0.0293(13) 0.055(2) 0.0003(12) 0.0136(15) -0.0025(13)
C26 0.0468(18) 0.0352(15) 0.053(2) 0.0001(13) 0.0146(15) -0.0035(13)
C27 0.0490(19) 0.0373(16) 0.067(2) -0.0016(15) 0.0097(17) -0.0005(15)
C28 0.0476(19) 0.0456(18) 0.072(3) -0.0045(16) 0.0100(18) 0.0049(15)
C29 0.0420(18) 0.053(2) 0.065(2) -0.0022(16) 0.0099(16) -0.0031(15)
C30 0.0471(18) 0.0469(17) 0.058(2) -0.0060(15) 0.0165(16) -0.0075(15)
C31 0.0483(18) 0.0388(15) 0.0487(19) -0.0036(13) 0.0166(15) -0.0077(14)
C32 0.0559(19) 0.0331(14) 0.057(2) -0.0070(13) 0.0196(16) -0.0094(14)
C33 0.0525(19) 0.0307(14) 0.060(2) -0.0034(13) 0.0193(16) -0.0030(14)
C34 0.0454(17) 0.0330(14) 0.0484(19) -0.0023(12) 0.0162(14) -0.0042(13)
C35 0.0426(17) 0.0376(15) 0.065(2) -0.0052(14) 0.0135(16) -0.0015(14)
C36 0.0490(19) 0.0377(15) 0.063(2) 0.0009(14) 0.0123(16) -0.0058(14)
C37 0.0459(18) 0.0304(14) 0.063(2) -0.0044(13) 0.0148(15) 0.0039(13)
C38 0.0497(19) 0.0405(16) 0.065(2) 0.0002(15) 0.0182(17) 0.0045(15)
C39 0.051(2) 0.0497(19) 0.076(3) 0.0115(17) 0.0233(18) 0.0091(16)
C40 0.085(3) 0.078(3) 0.112(4) 0.040(3) 0.046(3) 0.035(3)

loop_
_atom_type_symbol
_atom_type_description
_atom_type_scat_dispersion_real
_atom_type_scat_dispersion_imag
_atom_type_scat_source
C C 0.0181 0.0091 'International Tables Vol C Tables 4.2.6.8 and 6.1.1.4'
H H 0.0000 0.0000 'International Tables Vol C Tables 4.2.6.8 and 6.1.1.4'
N N 0.0311 0.0180 'International Tables Vol C Tables 4.2.6.8 and 6.1.1.4'
O O 0.0492 0.0322 'International Tables Vol C Tables 4.2.6.8 and 6.1.1.4'

loop_
_geom_angle_atom_site_label_1
_geom_angle_atom_site_label_2
_geom_angle_atom_site_label_3
_geom_angle
C8 N1 C11 131.6(3)
C8 N1 C21 120.7(3)
C8 N1 C11' 127.0(5)
C8 N1 C21' 114.4(6)
C11 N1 C21 106.9(3)
C11' N1 C21' 108.6(7)
C23 N2 C34 111.6(3)
C23 N2 C37 125.5(3)
C34 N2 C37 122.8(2)
C6 O3 H3 117(2)
C10 O4 H4 118(3)
O1 C1 C2 133.8(3)
O1 C1 C4 134.5(3)
C4 C1 C2 91.7(2)
C1 C2 C3 87.8(2)
C22 C2 C1 126.1(3)
C22 C2 C3 146.0(3)
O2 C3 C2 136.1(3)
O2 C3 C4 132.5(3)
C4 C3 C2 91.4(2)
C3 C4 C1 89.1(2)
C5 C4 C1 135.0(3)
C5 C4 C3 135.9(3)
C4 C5 C6 122.8(3)
C4 C5 C10 121.4(3)
C10 C5 C6 115.8(3)
O3 C6 C5 121.5(3)
O3 C6 C7 116.6(3)
C7 C6 C5 121.9(3)
C6 C7 H7 119.2
C6 C7 C8 121.6(3)
C8 C7 H7 119.2
N1 C8 C7 120.4(3)
N1 C8 C9 122.3(3)
C7 C8 C9 117.2(3)
C8 C9 H9 119.2
C10 C9 C8 121.6(3)
C10 C9 H9 119.2
O4 C10 C5 122.8(3)
O4 C10 C9 115.3(3)
C9 C10 C5 121.9(3)
C12 C11 N1 128.9(3)
C12 C11 C16 120.0
C16 C11 N1 111.0(3)
C11 C12 H12 120.0
C11 C12 C13 120.0
C13 C12 H12 120.0
C12 C13 H13 120.0
C14 C13 C12 120.0
C14 C13 H13 120.0
C13 C14 H14 120.0
C13 C14 C15 120.0
C15 C14 H14 120.0
C14 C15 H15 120.0
C14 C15 C16 120.0
C16 C15 H15 120.0
C11 C16 C17 112.0(3)
C15 C16 C11 120.0
C15 C16 C17 127.9(3)
C16 C17 H17 111.6
C16 C17 C18 113.1(5)
C16 C17 C21 103.1(3)
C18 C17 H17 111.6
C18 C17 C21 105.3(5)
C21 C17 H17 111.6
C17 C18 H18A 110.9
C17 C18 H18B 110.9
C17 C18 C19 104.1(5)
H18A C18 H18B 109.0
C19 C18 H18A 110.9
C19 C18 H18B 110.9
C18 C19 H19A 111.2
C18 C19 H19B 111.2
C18 C19 C20 102.7(5)
H19A C19 H19B 109.1
C20 C19 H19A 111.2
C20 C19 H19B 111.2
C19 C20 H20A 110.9
C19 C20 H20B 110.9
C19 C20 C21 104.4(4)
H20A C20 H20B 108.9
C21 C20 H20A 110.9
C21 C20 H20B 110.9
N1 C21 C17 106.7(3)
N1 C21 C20 109.1(3)
N1 C21 H21 111.4
C17 C21 H21 111.4
C20 C21 C17 106.6(3)
C20 C21 H21 111.4
N1 C11' C12' 129.5(6)
N1 C11' C16' 107.7(7)
C12' C11' C16' 120.0
C11' C12' H12' 120.0
C13' C12' C11' 120.0
C13' C12' H12' 120.0
C12' C13' H13' 120.0
C14' C13' C12' 120.0
C14' C13' H13' 120.0
C13' C14' H14' 120.0
C13' C14' C15' 120.0
C15' C14' H14' 120.0
C14' C15' H15' 120.0
C16' C15' C14' 120.0
C16' C15' H15' 120.0
C11' C16' C17' 112.6(7)
C15' C16' C11' 120.0
C15' C16' C17' 126.2(8)
C16' C17' H17' 112.6
C16' C17' C18' 113.7(15)
C16' C17' C21' 98.6(9)
C18' C17' H17' 112.6
C18' C17' C21' 105.7(13)
C21' C17' H17' 112.6
C17' C18' H18C 111.7
C17' C18' H18D 111.7
H18C C18' H18D 109.5
C19' C18' C17' 100.3(12)
C19' C18' H18C 111.7
C19' C18' H18D 111.7
C18' C19' H19C 110.9
C18' C19' H19D 110.9
C18' C19' C20' 104.5(15)
H19C C19' H19D 108.9
C20' C19' H19C 110.9
C20' C19' H19D 110.9
C19' C20' H20C 110.9
C19' C20' H20D 110.9
H20C C20' H20D 108.9
C21' C20' C19' 104.2(11)
C21' C20' H20C 110.9
C21' C20' H20D 110.9
N1 C21' C17' 105.4(9)
N1 C21' H21' 113.9
C17' C21' H21' 113.9
C20' C21' N1 103.1(9)
C20' C21' C17' 105.4(11)
C20' C21' H21' 113.9
C2 C22 H22 113.7
C2 C22 C23 132.5(3)
C23 C22 H22 113.7
N2 C23 C22 121.5(3)
N2 C23 C24 108.7(3)
C22 C23 C24 129.7(3)
C23 C24 C36 110.0(3)
C25 C24 C23 101.3(2)
C25 C24 C35 112.8(3)
C25 C24 C36 109.6(3)
C35 C24 C23 110.2(3)
C35 C24 C36 112.5(3)
C26 C25 C24 130.8(3)
C34 C25 C24 109.1(3)
C34 C25 C26 120.0(3)
C25 C26 C27 125.1(3)
C25 C26 C31 117.2(3)
C27 C26 C31 117.7(3)
C26 C27 H27 119.4
C28 C27 C26 121.2(3)
C28 C27 H27 119.4
C27 C28 H28 119.4
C27 C28 C29 121.3(3)
C29 C28 H28 119.4
C28 C29 H29 120.1
C30 C29 C28 119.7(3)
C30 C29 H29 120.1
C29 C30 H30 119.5
C29 C30 C31 120.9(3)
C31 C30 H30 119.5
C30 C31 C26 119.1(3)
C32 C31 C26 119.7(3)
C32 C31 C30 121.2(3)
C31 C32 H32 118.7
C33 C32 C31 122.6(3)
C33 C32 H32 118.7
C32 C33 H33 121.5
C32 C33 C34 117.0(3)
C34 C33 H33 121.5
C25 C34 N2 109.1(3)
C25 C34 C33 123.5(3)
C33 C34 N2 127.4(3)
C24 C35 H35A 109.5
C24 C35 H35B 109.5
C24 C35 H35C 109.5
H35A C35 H35B 109.5
H35A C35 H35C 109.5
H35B C35 H35C 109.5
C24 C36 H36A 109.5
C24 C36 H36B 109.5
C24 C36 H36C 109.5
H36A C36 H36B 109.5
H36A C36 H36C 109.5
H36B C36 H36C 109.5
N2 C37 H37A 108.9
N2 C37 H37B 108.9
N2 C37 C38 113.4(3)
H37A C37 H37B 107.7
C38 C37 H37A 108.9
C38 C37 H37B 108.9
C37 C38 H38A 109.3
C37 C38 H38B 109.3
C37 C38 C39 111.5(3)
H38A C38 H38B 108.0
C39 C38 H38A 109.3
C39 C38 H38B 109.3
C38 C39 H39A 109.0
C38 C39 H39B 109.0
H39A C39 H39B 107.8
C40 C39 C38 112.9(3)
C40 C39 H39A 109.0
C40 C39 H39B 109.0
C39 C40 H40A 109.5
C39 C40 H40B 109.5
C39 C40 H40C 109.5
H40A C40 H40B 109.5
H40A C40 H40C 109.5
H40B C40 H40C 109.5

loop_
_geom_bond_atom_site_label_1
_geom_bond_atom_site_label_2
_geom_bond_distance
N1 C8 1.376(4)
N1 C11 1.428(4)
N1 C21 1.518(4)
N1 C11' 1.378(9)
N1 C21' 1.543(9)
N2 C23 1.345(4)
N2 C34 1.410(4)
N2 C37 1.465(4)
O1 C1 1.241(4)
O2 C3 1.244(4)
O3 C6 1.348(4)
O3 H3 1.00(4)
O4 C10 1.352(4)
O4 H4 1.06(5)
C1 C2 1.464(4)
C1 C4 1.458(4)
C2 C3 1.479(4)
C2 C22 1.384(4)
C3 C4 1.450(4)
C4 C5 1.419(4)
C5 C6 1.432(4)
C5 C10 1.425(4)
C6 C7 1.368(4)
C7 H7 0.9500
C7 C8 1.410(5)
C8 C9 1.412(4)
C9 H9 0.9500
C9 C10 1.371(4)
C11 C12 1.3900
C11 C16 1.3900
C12 H12 0.9500
C12 C13 1.3900
C13 H13 0.9500
C13 C14 1.3900
C14 H14 0.9500
C14 C15 1.3900
C15 H15 0.9500
C15 C16 1.3900
C16 C17 1.483(5)
C17 H17 1.0000
C17 C18 1.527(6)
C17 C21 1.546(6)
C18 H18A 0.9900
C18 H18B 0.9900
C18 C19 1.532(7)
C19 H19A 0.9900
C19 H19B 0.9900
C19 C20 1.537(6)
C20 H20A 0.9900
C20 H20B 0.9900
C20 C21 1.545(5)
C21 H21 1.0000
C11' C12' 1.3900
C11' C16' 1.3900
C12' H12' 0.9500
C12' C13' 1.3900
C13' H13' 0.9500
C13' C14' 1.3900
C14' H14' 0.9500
C14' C15' 1.3900
C15' H15' 0.9500
C15' C16' 1.3900
C16' C17' 1.518(15)
C17' H17' 1.0000
C17' C18' 1.528(8)
C17' C21' 1.587(18)
C18' H18C 0.9900
C18' H18D 0.9900
C18' C19' 1.528(8)
C19' H19C 0.9900
C19' H19D 0.9900
C19' C20' 1.568(18)
C20' H20C 0.9900
C20' H20D 0.9900
C20' C21' 1.523(8)
C21' H21' 1.0000
C22 H22 0.9500
C22 C23 1.386(5)
C23 C24 1.527(4)
C24 C25 1.520(4)
C24 C35 1.521(5)
C24 C36 1.549(4)
C25 C26 1.415(5)
C25 C34 1.374(4)
C26 C27 1.417(4)
C26 C31 1.436(4)
C27 H27 0.9500
C27 C28 1.360(5)
C28 H28 0.9500
C28 C29 1.398(5)
C29 H29 0.9500
C29 C30 1.369(5)
C30 H30 0.9500
C30 C31 1.417(5)
C31 C32 1.415(5)
C32 H32 0.9500
C32 C33 1.359(5)
C33 H33 0.9500
C33 C34 1.410(4)
C35 H35A 0.9800
C35 H35B 0.9800
C35 H35C 0.9800
C36 H36A 0.9800
C36 H36B 0.9800
C36 H36C 0.9800
C37 H37A 0.9900
C37 H37B 0.9900
C37 C38 1.514(5)
C38 H38A 0.9900
C38 H38B 0.9900
C38 C39 1.532(4)
C39 H39A 0.9900
C39 H39B 0.9900
C39 C40 1.515(6)
C40 H40A 0.9800
C40 H40B 0.9800
C40 H40C 0.9800

loop_
_geom_torsion_atom_site_label_1
_geom_torsion_atom_site_label_2
_geom_torsion_atom_site_label_3
_geom_torsion_atom_site_label_4
_geom_torsion
N1 C8 C9 C10 179.6(3)
N1 C11 C12 C13 -174.9(4)
N1 C11 C16 C15 175.8(3)
N1 C11 C16 C17 -2.0(3)
N1 C11' C12' C13' 158.5(11)
N1 C11' C16' C15' -162.8(9)
N1 C11' C16' C17' 29.2(9)
N2 C23 C24 C25 -2.9(4)
N2 C23 C24 C35 -122.6(3)
N2 C23 C24 C36 112.9(3)
N2 C37 C38 C39 176.5(3)
O1 C1 C2 C3 179.2(4)
O1 C1 C2 C22 1.8(7)
O1 C1 C4 C3 -179.2(4)
O1 C1 C4 C5 1.6(7)
O2 C3 C4 C1 -179.7(4)
O2 C3 C4 C5 -0.4(7)
O3 C6 C7 C8 -179.5(3)
C1 C2 C3 O2 179.7(4)
C1 C2 C3 C4 -0.8(3)
C1 C2 C22 C23 -179.7(4)
C1 C4 C5 C6 179.4(3)
C1 C4 C5 C10 0.0(6)
C2 C1 C4 C3 -0.8(3)
C2 C1 C4 C5 180.0(4)
C2 C3 C4 C1 0.8(3)
C2 C3 C4 C5 -180.0(4)
C2 C22 C23 N2 -175.3(4)
C2 C22 C23 C24 8.9(7)
C3 C2 C22 C23 5.0(9)
C3 C4 C5 C6 0.5(6)
C3 C4 C5 C10 -179.0(4)
C4 C1 C2 C3 0.8(3)
C4 C1 C2 C22 -176.6(4)
C4 C5 C6 O3 -0.1(5)
C4 C5 C6 C7 -178.8(3)
C4 C5 C10 O4 0.9(5)
C4 C5 C10 C9 178.5(3)
C5 C6 C7 C8 -0.7(5)
C6 C5 C10 O4 -178.6(3)
C6 C5 C10 C9 -1.0(5)
C6 C7 C8 N1 -179.9(3)
C6 C7 C8 C9 1.0(5)
C7 C8 C9 C10 -1.3(5)
C8 N1 C11 C12 -16.3(6)
C8 N1 C11 C16 168.4(4)
C8 N1 C21 C17 -167.1(3)
C8 N1 C21 C20 78.2(4)
C8 N1 C11' C12' 34.8(11)
C8 N1 C11' C16' -164.6(5)
C8 N1 C21' C17' 155.4(8)
C8 N1 C21' C20' -94.3(9)
C8 C9 C10 O4 179.2(3)
C8 C9 C10 C5 1.4(5)
C10 C5 C6 O3 179.4(3)
C10 C5 C6 C7 0.7(5)
C11 N1 C8 C7 -174.9(4)
C11 N1 C8 C9 4.1(6)
C11 N1 C21 C17 4.2(4)
C11 N1 C21 C20 -110.6(4)
C11 N1 C11' C12' -91(3)
C11 N1 C11' C16' 70(3)
C11 N1 C21' C17' -2.0(10)
C11 N1 C21' C20' 108.4(8)
C11 C12 C13 C14 0.0
C11 C16 C17 C18 117.6(5)
C11 C16 C17 C21 4.4(4)
C12 C11 C16 C15 0.0
C12 C11 C16 C17 -177.7(3)
C12 C13 C14 C15 0.0
C13 C14 C15 C16 0.0
C14 C15 C16 C11 0.0
C14 C15 C16 C17 177.3(4)
C15 C16 C17 C18 -59.9(6)
C15 C16 C17 C21 -173.1(3)
C16 C11 C12 C13 0.0
C16 C17 C18 C19 -81.7(7)
C16 C17 C21 N1 -5.1(4)
C16 C17 C21 C20 111.4(4)
C17 C18 C19 C20 -41.4(7)
C18 C17 C21 N1 -123.8(5)
C18 C17 C21 C20 -7.3(5)
C18 C19 C20 C21 36.5(5)
C19 C20 C21 N1 96.7(4)
C19 C20 C21 C17 -18.1(4)
C21 N1 C8 C7 -6.2(6)
C21 N1 C8 C9 172.9(4)
C21 N1 C11 C12 173.8(3)
C21 N1 C11 C16 -1.5(4)
C21 N1 C11' C12' -143.5(7)
C21 N1 C11' C16' 17.1(7)
C21 N1 C21' C17' -95.5(12)
C21 N1 C21' C20' 14.9(7)
C21 C17 C18 C19 30.1(7)
C11' N1 C8 C7 175.7(6)
C11' N1 C8 C9 -5.3(8)
C11' N1 C11 C12 44(3)
C11' N1 C11 C16 -131(3)
C11' N1 C21 C17 11.3(6)
C11' N1 C21 C20 -103.4(6)
C11' N1 C21' C17' 7.1(11)
C11' N1 C21' C20' 117.5(10)
C11' C12' C13' C14' 0.0
C11' C16' C17' C18' -134.0(12)
C11' C16' C17' C21' -22.6(11)
C12' C11' C16' C15' 0.0
C12' C11' C16' C17' -168.1(10)
C12' C13' C14' C15' 0.0
C13' C14' C15' C16' 0.0
C14' C15' C16' C11' 0.0
C14' C15' C16' C17' 166.3(12)
C15' C16' C17' C18' 58.8(16)
C15' C16' C17' C21' 170.3(8)
C16' C11' C12' C13' 0.0
C16' C17' C18' C19' 69(2)
C16' C17' C21' N1 8.5(11)
C16' C17' C21' C20' -100.2(11)
C17' C18' C19' C20' 45(2)
C18' C17' C21' N1 126.2(13)
C18' C17' C21' C20' 17.5(16)
C18' C19' C20' C21' -34.5(16)
C19' C20' C21' N1 -100.2(11)
C19' C20' C21' C17' 10.1(14)
C21' N1 C8 C7 34.3(7)
C21' N1 C8 C9 -146.6(6)
C21' N1 C11 C12 135.7(6)
C21' N1 C11 C16 -39.6(6)
C21' N1 C21 C17 102.7(9)
C21' N1 C21 C20 -12.1(9)
C21' N1 C11' C12' 177.9(8)
C21' N1 C11' C16' -21.5(8)
C21' C17' C18' C19' -38(2)
C22 C2 C3 O2 -4.1(9)
C22 C2 C3 C4 175.4(5)
C22 C23 C24 C25 173.3(4)
C22 C23 C24 C35 53.7(5)
C22 C23 C24 C36 -70.8(5)
C23 N2 C34 C25 -0.8(4)
C23 N2 C34 C33 178.8(3)
C23 N2 C37 C38 -87.7(4)
C23 C24 C25 C26 -178.0(4)
C23 C24 C25 C34 2.4(4)
C24 C25 C26 C27 1.2(6)
C24 C25 C26 C31 -178.9(3)
C24 C25 C34 N2 -1.2(4)
C24 C25 C34 C33 179.2(3)
C25 C26 C27 C28 178.7(4)
C25 C26 C31 C30 -179.3(3)
C25 C26 C31 C32 -0.7(5)
C26 C25 C34 N2 179.2(3)
C26 C25 C34 C33 -0.4(5)
C26 C27 C28 C29 0.8(6)
C26 C31 C32 C33 0.7(5)
C27 C26 C31 C30 0.6(5)
C27 C26 C31 C32 179.2(3)
C27 C28 C29 C30 0.3(6)
C28 C29 C30 C31 -0.9(6)
C29 C30 C31 C26 0.4(5)
C29 C30 C31 C32 -178.1(3)
C30 C31 C32 C33 179.2(3)
C31 C26 C27 C28 -1.3(6)
C31 C32 C33 C34 -0.5(5)
C32 C33 C34 N2 -179.2(3)
C32 C33 C34 C25 0.4(5)
C34 N2 C23 C22 -174.1(3)
C34 N2 C23 C24 2.5(4)
C34 N2 C37 C38 90.6(4)
C34 C25 C26 C27 -179.3(3)
C34 C25 C26 C31 0.6(5)
C35 C24 C25 C26 -60.3(5)
C35 C24 C25 C34 120.2(3)
C36 C24 C25 C26 65.8(5)
C36 C24 C25 C34 -113.7(3)
C37 N2 C23 C22 4.3(5)
C37 N2 C23 C24 -179.0(3)
C37 N2 C34 C25 -179.4(3)
C37 N2 C34 C33 0.3(5)
C37 C38 C39 C40 176.0(4)
